data_7238231
loop_
_publ_author_name
'Xiao, Shan-Shan'
'Zheng, Xiang-Jun'
'Yan, Shao-Hua'
'Deng, Xue-Bin'
'Jin, Lin-Pei'

_publ_section_title
;
 Architecture of europium complexes with sulfobenzenedicarboxylates
;
_journal_issue 10
_journal_name_full CrystEngComm
_journal_page_first 3145
_journal_paper_doi 10.1039/c001590c
_journal_volume 12
_journal_year 2010
_chemical_formula_sum 'C20 H13 Eu N2 O8 S'
_chemical_formula_weight 593.34
_space_group_IT_number 14
_space_group_name_Hall '-P 2yn'
_space_group_name_H-M_alt 'P 1 21/n 1'
_symmetry_cell_setting monoclinic
_symmetry_space_group_name_H-M 'P 1 21/n 1'
_atom_sites_solution_hydrogens geom
_atom_sites_solution_primary direct
_atom_sites_solution_secondary difmap
_audit_creation_method SHELXL-97
_cell_angle_alpha 90.00
_cell_angle_beta 90.5850(10)
_cell_angle_gamma 90.00
_cell_formula_units_Z 4
_cell_length_a 6.96050(10)
_cell_length_b 17.6633(2)
_cell_length_c 15.9655(2)
_cell_measurement_reflns_used 4340
_cell_measurement_temperature 296(2)
_cell_measurement_theta_max 27.62
_cell_measurement_theta_min 2.64
_cell_volume 1962.78(4)
_computing_cell_refinement 'Bruker SMART'
_computing_data_collection 'Bruker SMART'
_computing_data_reduction 'Bruker SAINT'
_computing_molecular_graphics 'Bruker SHELXTL'
_computing_publication_material 'Bruker SHELXTL'
_computing_structure_refinement 'SHELXL-97 (Sheldrick, 1997)'
_computing_structure_solution 'SHELXS-97 (Sheldrick, 1990)'
_diffrn_ambient_temperature 296(2)
_diffrn_measured_fraction_theta_full 0.988
_diffrn_measured_fraction_theta_max 0.988
_diffrn_measurement_device_type 'CCD area detector'
_diffrn_measurement_method 'phi and omega scans'
_diffrn_radiation_monochromator graphite
_diffrn_radiation_source 'fine-focus sealed tube'
_diffrn_radiation_type MoK\a
_diffrn_radiation_wavelength 0.71073
_diffrn_reflns_av_R_equivalents 0.0229
_diffrn_reflns_av_sigmaI/netI 0.0349
_diffrn_reflns_limit_h_max 9
_diffrn_reflns_limit_h_min -7
_diffrn_reflns_limit_k_max 22
_diffrn_reflns_limit_k_min -17
_diffrn_reflns_limit_l_max 13
_diffrn_reflns_limit_l_min -20
_diffrn_reflns_number 9492
_diffrn_reflns_theta_full 27.64
_diffrn_reflns_theta_max 27.64
_diffrn_reflns_theta_min 1.72
_exptl_absorpt_coefficient_mu 3.356
_exptl_absorpt_correction_T_max 0.9359
_exptl_absorpt_correction_T_min 0.6508
_exptl_absorpt_correction_type multi-scan
_exptl_absorpt_process_details SADABS
_exptl_crystal_density_diffrn 2.008
_exptl_crystal_density_method 'not measured'
_exptl_crystal_F_000 1160
_exptl_crystal_size_max 0.14
_exptl_crystal_size_mid 0.08
_exptl_crystal_size_min 0.02
_refine_diff_density_max 1.040
_refine_diff_density_min -0.677
_refine_diff_density_rms 0.107
_refine_ls_extinction_method none
_refine_ls_goodness_of_fit_ref 1.019
_refine_ls_hydrogen_treatment mixed
_refine_ls_matrix_type full
_refine_ls_number_parameters 296
_refine_ls_number_reflns 4508
_refine_ls_number_restraints 3
_refine_ls_restrained_S_all 1.019
_refine_ls_R_factor_all 0.0335
_refine_ls_R_factor_gt 0.0250
_refine_ls_shift/su_max 0.001
_refine_ls_shift/su_mean 0.000
_refine_ls_structure_factor_coef Fsqd
_refine_ls_weighting_details 'calc w=1/[\s^2^(Fo^2^)+(0.0249P)^2^+1.4184P] where P=(Fo^2^+2Fc^2^)/3'
_refine_ls_weighting_scheme calc
_refine_ls_wR_factor_gt 0.0545
_refine_ls_wR_factor_ref 0.0578
_reflns_number_gt 3800
_reflns_number_total 4508
_reflns_threshold_expression >2sigma(I)
_cod_data_source_file c001590c.txt
_cod_data_source_block 2
_cod_depositor_comments
;
The following automatic conversions were performed:

data item '_exptl_absorpt_correction_type' value 'Multi-scan' was
changed to 'multi-scan' in accordance with the
/home/saulius/struct/COD-crude-data/automatic-downloads/DataCite-retrospective/RSC/depositions/lib/dictionaries/cif_core.dic
dictionary named 'cif_core.dic' version 2.4.2 last updated on
2011-04-26.

data item '_symmetry_cell_setting' value 'Monoclinic' was changed to
'monoclinic' in accordance with the
/home/saulius/struct/COD-crude-data/automatic-downloads/DataCite-retrospective/RSC/depositions/lib/dictionaries/cif_core.dic
dictionary named 'cif_core.dic' version 2.4.2 last updated on
2011-04-26.

Automatic conversion script
Id: cif_fix_values 6909 2019-04-08 15:41:33Z antanas 
;
_cod_original_sg_symbol_H-M P2(1)/n
_cod_database_code 7238231

loop_
_symmetry_equiv_pos_as_xyz
'x, y, z'
'-x+1/2, y+1/2, -z+1/2'
'-x, -y, -z'
'x-1/2, -y-1/2, z-1/2'

loop_
_atom_site_label
_atom_site_type_symbol
_atom_site_fract_x
_atom_site_fract_y
_atom_site_fract_z
_atom_site_U_iso_or_equiv
_atom_site_adp_type
_atom_site_occupancy
_atom_site_symmetry_multiplicity
_atom_site_calc_flag
_atom_site_refinement_flags
C1 C 0.5002(5) 0.47865(18) 0.32248(19) 0.0197(7) Uani 1 1 d .
C2 C 0.5175(4) 0.39817(18) 0.2935(2) 0.0184(6) Uani 1 1 d .
C3 C 0.5501(4) 0.33875(18) 0.34981(19) 0.0170(6) Uani 1 1 d .
C4 C 0.5514(5) 0.34794(18) 0.4429(2) 0.0183(6) Uani 1 1 d .
C5 C 0.5748(4) 0.26549(18) 0.3189(2) 0.0183(6) Uani 1 1 d .
H5A H 0.5995 0.2257 0.3555 0.022 Uiso 1 1 calc R
C6 C 0.5624(4) 0.25230(17) 0.23360(19) 0.0172(6) Uani 1 1 d .
C7 C 0.5297(5) 0.31095(19) 0.1782(2) 0.0224(7) Uani 1 1 d .
H7A H 0.5227 0.3016 0.1209 0.027 Uiso 1 1 calc R
C8 C 0.5073(5) 0.38375(19) 0.2083(2) 0.0229(7) Uani 1 1 d .
H8A H 0.4852 0.4234 0.1710 0.027 Uiso 1 1 calc R
C9 C 0.4515(7) 0.8221(2) 0.4304(3) 0.0404(10) Uani 1 1 d .
H9A H 0.4426 0.8013 0.4837 0.048 Uiso 1 1 calc R
C10 C 0.4782(8) 0.9003(3) 0.4237(3) 0.0538(13) Uani 1 1 d .
H10A H 0.4842 0.9304 0.4714 0.065 Uiso 1 1 calc R
C11 C 0.4953(6) 0.9318(2) 0.3463(3) 0.0444(11) Uani 1 1 d .
H11A H 0.5163 0.9835 0.3407 0.053 Uiso 1 1 calc R
C12 C 0.4811(5) 0.8859(2) 0.2758(3) 0.0309(9) Uani 1 1 d .
C13 C 0.4901(5) 0.9158(2) 0.1931(3) 0.0337(9) Uani 1 1 d .
H13A H 0.5107 0.9674 0.1855 0.040 Uiso 1 1 calc R
C14 C 0.4692(5) 0.8708(2) 0.1261(3) 0.0348(9) Uani 1 1 d .
H14A H 0.4760 0.8915 0.0727 0.042 Uiso 1 1 calc R
C15 C 0.4365(5) 0.7912(2) 0.1356(2) 0.0265(8) Uani 1 1 d .
C16 C 0.4097(6) 0.7439(2) 0.0669(2) 0.0396(10) Uani 1 1 d .
H16A H 0.4120 0.7633 0.0128 0.047 Uiso 1 1 calc R
C17 C 0.3801(7) 0.6690(2) 0.0800(2) 0.0440(11) Uani 1 1 d .
H17A H 0.3609 0.6366 0.0348 0.053 Uiso 1 1 calc R
C18 C 0.3787(6) 0.6408(2) 0.1618(2) 0.0362(9) Uani 1 1 d .
H18A H 0.3584 0.5892 0.1694 0.043 Uiso 1 1 calc R
C19 C 0.4514(5) 0.80735(19) 0.2880(2) 0.0228(7) Uani 1 1 d .
C20 C 0.4316(4) 0.75905(19) 0.2161(2) 0.0216(7) Uani 1 1 d .
Eu1 Eu 0.41814(2) 0.626359(9) 0.381972(9) 0.01430(5) Uani 1 1 d .
N1 N 0.4382(4) 0.77611(16) 0.36544(19) 0.0259(6) Uani 1 1 d .
N2 N 0.4045(4) 0.68348(16) 0.22900(18) 0.0239(6) Uani 1 1 d .
O1 O 0.6069(3) 0.50358(12) 0.37971(14) 0.0226(5) Uani 1 1 d .
O2 O 0.3770(4) 0.52045(13) 0.28678(15) 0.0283(6) Uani 1 1 d .
O3 O 0.4184(3) 0.38422(13) 0.47818(14) 0.0222(5) Uani 1 1 d .
O4 O 0.6838(3) 0.31758(13) 0.48493(14) 0.0269(5) Uani 1 1 d .
O5 O 0.6019(4) 0.10875(14) 0.26491(16) 0.0377(7) Uani 1 1 d .
O6 O 0.4156(3) 0.14761(14) 0.14265(16) 0.0289(6) Uani 1 1 d .
O7 O 0.7568(3) 0.16079(13) 0.14298(16) 0.0279(5) Uani 1 1 d .
O8 O 0.2383(3) 0.52772(13) 0.46219(15) 0.0264(5) Uani 1 1 d D
S1 S 0.58597(11) 0.15872(4) 0.19510(5) 0.01878(17) Uani 1 1 d .
H8C H 0.252(8) 0.529(3) 0.5207(13) 0.097(15) Uiso 1 1 d D
H8D H 0.246(8) 0.4761(14) 0.448(3) 0.097(15) Uiso 1 1 d D

loop_
_atom_site_aniso_label
_atom_site_aniso_U_11
_atom_site_aniso_U_22
_atom_site_aniso_U_33
_atom_site_aniso_U_23
_atom_site_aniso_U_13
_atom_site_aniso_U_12
C1 0.0269(17) 0.0162(16) 0.0161(15) 0.0024(12) 0.0054(13) -0.0008(13)
C2 0.0182(15) 0.0180(16) 0.0190(16) -0.0015(13) 0.0017(12) -0.0004(12)
C3 0.0156(15) 0.0182(16) 0.0171(15) -0.0027(13) 0.0020(12) -0.0009(12)
C4 0.0270(17) 0.0113(15) 0.0166(15) 0.0013(12) -0.0008(13) -0.0035(13)
C5 0.0192(16) 0.0167(16) 0.0191(16) -0.0003(13) 0.0010(12) 0.0017(12)
C6 0.0159(15) 0.0158(16) 0.0198(16) -0.0037(12) 0.0012(12) 0.0004(12)
C7 0.0312(19) 0.0226(18) 0.0133(15) -0.0024(13) -0.0034(13) 0.0019(14)
C8 0.0323(18) 0.0188(18) 0.0176(16) 0.0030(13) 0.0004(13) 0.0027(14)
C9 0.068(3) 0.023(2) 0.030(2) -0.0038(17) -0.005(2) -0.0015(19)
C10 0.084(4) 0.028(2) 0.050(3) -0.011(2) -0.005(3) -0.001(2)
C11 0.055(3) 0.020(2) 0.058(3) 0.004(2) -0.004(2) -0.0030(18)
C12 0.0231(18) 0.022(2) 0.048(2) 0.0077(17) -0.0031(16) 0.0015(14)
C13 0.0242(19) 0.024(2) 0.053(3) 0.0164(18) 0.0030(17) 0.0018(15)
C14 0.0233(18) 0.037(2) 0.045(2) 0.023(2) 0.0049(16) 0.0042(16)
C15 0.0189(17) 0.032(2) 0.0289(19) 0.0137(15) 0.0035(14) 0.0052(14)
C16 0.049(3) 0.047(3) 0.0224(19) 0.0102(18) -0.0004(17) 0.000(2)
C17 0.068(3) 0.040(3) 0.024(2) 0.0002(18) -0.003(2) -0.004(2)
C18 0.057(3) 0.027(2) 0.0246(19) 0.0002(16) -0.0033(18) -0.0008(18)
C19 0.0183(16) 0.0170(17) 0.0331(19) 0.0053(14) -0.0026(14) 0.0019(13)
C20 0.0140(15) 0.0234(18) 0.0275(18) 0.0066(14) -0.0002(13) 0.0029(13)
Eu1 0.01547(8) 0.01250(9) 0.01493(8) 0.00088(6) -0.00047(5) 0.00051(6)
N1 0.0281(16) 0.0175(15) 0.0318(17) 0.0033(12) -0.0013(13) -0.0002(12)
N2 0.0271(15) 0.0211(15) 0.0235(15) 0.0043(12) -0.0004(12) 0.0005(12)
O1 0.0270(12) 0.0166(12) 0.0241(12) -0.0051(9) -0.0016(10) -0.0015(9)
O2 0.0400(15) 0.0167(12) 0.0280(13) -0.0010(10) -0.0116(11) 0.0066(10)
O3 0.0214(11) 0.0256(13) 0.0196(11) -0.0038(10) 0.0030(9) 0.0031(10)
O4 0.0336(14) 0.0292(14) 0.0179(12) -0.0007(10) -0.0004(10) 0.0133(11)
O5 0.066(2) 0.0169(13) 0.0300(14) 0.0003(11) -0.0022(13) 0.0029(12)
O6 0.0184(12) 0.0302(14) 0.0382(15) -0.0124(11) -0.0030(11) -0.0024(10)
O7 0.0181(12) 0.0264(13) 0.0393(15) -0.0117(11) 0.0064(10) 0.0016(10)
O8 0.0288(13) 0.0223(13) 0.0281(13) 0.0044(11) -0.0003(11) -0.0015(10)
S1 0.0183(4) 0.0155(4) 0.0226(4) -0.0060(3) -0.0007(3) -0.0002(3)

loop_
_atom_type_symbol
_atom_type_description
_atom_type_scat_dispersion_real
_atom_type_scat_dispersion_imag
_atom_type_scat_source
C C 0.0033 0.0016 'International Tables Vol C Tables 4.2.6.8 and 6.1.1.4'
H H 0.0000 0.0000 'International Tables Vol C Tables 4.2.6.8 and 6.1.1.4'
N N 0.0061 0.0033 'International Tables Vol C Tables 4.2.6.8 and 6.1.1.4'
O O 0.0106 0.0060 'International Tables Vol C Tables 4.2.6.8 and 6.1.1.4'
S S 0.1246 0.1234 'International Tables Vol C Tables 4.2.6.8 and 6.1.1.4'
Eu Eu -0.1578 3.6682 'International Tables Vol C Tables 4.2.6.8 and 6.1.1.4'

loop_
_geom_angle_atom_site_label_1
_geom_angle_atom_site_label_2
_geom_angle_atom_site_label_3
_geom_angle
_geom_angle_site_symmetry_1
_geom_angle_site_symmetry_3
O1 C1 O2 121.3(3) . .
O1 C1 C2 120.7(3) . .
O2 C1 C2 118.1(3) . .
O1 C1 Eu1 63.38(17) . .
O2 C1 Eu1 58.36(16) . .
C2 C1 Eu1 172.7(2) . .
C8 C2 C3 120.0(3) . .
C8 C2 C1 118.3(3) . .
C3 C2 C1 121.7(3) . .
C5 C3 C2 119.2(3) . .
C5 C3 C4 116.9(3) . .
C2 C3 C4 123.8(3) . .
O4 C4 O3 121.1(3) . .
O4 C4 C3 118.8(3) . .
O3 C4 C3 120.1(3) . .
O4 C4 Eu1 59.66(16) . 3_666
O3 C4 Eu1 61.81(16) . 3_666
C3 C4 Eu1 175.1(2) . 3_666
C6 C5 C3 119.9(3) . .
C6 C5 H5A 120.1 . .
C3 C5 H5A 120.1 . .
C7 C6 C5 120.9(3) . .
C7 C6 S1 119.6(2) . .
C5 C6 S1 119.6(2) . .
C6 C7 C8 119.6(3) . .
C6 C7 H7A 120.2 . .
C8 C7 H7A 120.2 . .
C7 C8 C2 120.5(3) . .
C7 C8 H8A 119.7 . .
C2 C8 H8A 119.7 . .
N1 C9 C10 123.8(4) . .
N1 C9 H9A 118.1 . .
C10 C9 H9A 118.1 . .
C11 C10 C9 119.1(4) . .
C11 C10 H10A 120.5 . .
C9 C10 H10A 120.5 . .
C10 C11 C12 119.4(4) . .
C10 C11 H11A 120.3 . .
C12 C11 H11A 120.3 . .
C11 C12 C19 118.0(4) . .
C11 C12 C13 122.0(4) . .
C19 C12 C13 119.9(4) . .
C14 C13 C12 120.9(3) . .
C14 C13 H13A 119.5 . .
C12 C13 H13A 119.5 . .
C13 C14 C15 121.0(4) . .
C13 C14 H14A 119.5 . .
C15 C14 H14A 119.5 . .
C16 C15 C20 118.3(3) . .
C16 C15 C14 121.8(3) . .
C20 C15 C14 119.9(4) . .
C17 C16 C15 119.0(4) . .
C17 C16 H16A 120.5 . .
C15 C16 H16A 120.5 . .
C16 C17 C18 119.6(4) . .
C16 C17 H17A 120.2 . .
C18 C17 H17A 120.2 . .
N2 C18 C17 123.6(4) . .
N2 C18 H18A 118.2 . .
C17 C18 H18A 118.2 . .
N1 C19 C12 122.3(3) . .
N1 C19 C20 118.6(3) . .
C12 C19 C20 119.0(3) . .
N2 C20 C15 122.5(3) . .
N2 C20 C19 118.3(3) . .
C15 C20 C19 119.2(3) . .
O7 Eu1 O6 149.23(8) 2_655 2
O7 Eu1 O2 101.45(9) 2_655 .
O6 Eu1 O2 84.81(9) 2 .
O7 Eu1 O4 108.99(9) 2_655 3_666
O6 Eu1 O4 77.83(8) 2 3_666
O2 Eu1 O4 145.07(9) . 3_666
O7 Eu1 O3 75.18(8) 2_655 3_666
O6 Eu1 O3 126.35(8) 2 3_666
O2 Eu1 O3 123.45(7) . 3_666
O4 Eu1 O3 52.47(7) 3_666 3_666
O7 Eu1 O8 138.08(8) 2_655 .
O6 Eu1 O8 72.68(8) 2 .
O2 Eu1 O8 74.19(8) . .
O4 Eu1 O8 71.80(8) 3_666 .
O3 Eu1 O8 73.56(8) 3_666 .
O7 Eu1 O1 73.90(8) 2_655 .
O6 Eu1 O1 129.57(8) 2 .
O2 Eu1 O1 52.36(7) . .
O4 Eu1 O1 120.76(7) 3_666 .
O3 Eu1 O1 73.62(7) 3_666 .
O8 Eu1 O1 70.99(8) . .
O7 Eu1 N2 76.89(8) 2_655 .
O6 Eu1 N2 76.20(8) 2 .
O2 Eu1 N2 73.29(8) . .
O4 Eu1 N2 129.61(8) 3_666 .
O3 Eu1 N2 149.84(8) 3_666 .
O8 Eu1 N2 136.41(8) . .
O1 Eu1 N2 109.09(8) . .
O7 Eu1 N1 71.25(8) 2_655 .
O6 Eu1 N1 83.06(8) 2 .
O2 Eu1 N1 135.26(8) . .
O4 Eu1 N1 72.61(9) 3_666 .
O3 Eu1 N1 97.98(8) 3_666 .
O8 Eu1 N1 140.24(9) . .
O1 Eu1 N1 145.14(8) . .
N2 Eu1 N1 62.00(9) . .
O7 Eu1 C1 89.08(9) 2_655 .
O6 Eu1 C1 106.81(9) 2 .
O2 Eu1 C1 26.31(8) . .
O4 Eu1 C1 136.19(8) 3_666 .
O3 Eu1 C1 97.98(8) 3_666 .
O8 Eu1 C1 68.59(8) . .
O1 Eu1 C1 26.18(8) . .
N2 Eu1 C1 92.70(9) . .
N1 Eu1 C1 150.43(9) . .
O7 Eu1 C4 93.58(9) 2_655 3_666
O6 Eu1 C4 101.55(9) 2 3_666
O2 Eu1 C4 138.40(8) . 3_666
O4 Eu1 C4 26.17(8) 3_666 3_666
O3 Eu1 C4 26.40(8) 3_666 3_666
O8 Eu1 C4 68.92(8) . 3_666
O1 Eu1 C4 96.74(8) . 3_666
N2 Eu1 C4 148.29(9) . 3_666
N1 Eu1 C4 86.29(9) . 3_666
C1 Eu1 C4 117.63(9) . 3_666
C9 N1 C19 117.4(3) . .
C9 N1 Eu1 122.5(2) . .
C19 N1 Eu1 119.9(2) . .
C18 N2 C20 117.0(3) . .
C18 N2 Eu1 122.4(2) . .
C20 N2 Eu1 120.6(2) . .
C1 O1 Eu1 90.44(19) . .
C1 O2 Eu1 95.33(19) . .
C4 O3 Eu1 91.79(18) . 3_666
C4 O4 Eu1 94.17(19) . 3_666
S1 O6 Eu1 154.45(16) . 2_545
S1 O7 Eu1 150.55(16) . 2_645
Eu1 O8 H8C 117(3) . .
Eu1 O8 H8D 122(3) . .
H8C O8 H8D 105(3) . .
O5 S1 O6 114.98(16) . .
O5 S1 O7 113.84(16) . .
O6 S1 O7 109.80(15) . .
O5 S1 C6 108.25(15) . .
O6 S1 C6 104.30(14) . .
O7 S1 C6 104.68(14) . .

loop_
_geom_bond_atom_site_label_1
_geom_bond_atom_site_label_2
_geom_bond_distance
_geom_bond_site_symmetry_2
C1 O1 1.251(4) .
C1 O2 1.263(4) .
C1 C2 1.500(4) .
C1 Eu1 2.837(3) .
C2 C8 1.385(4) .
C2 C3 1.399(4) .
C3 C5 1.396(4) .
C3 C4 1.496(4) .
C4 O4 1.255(4) .
C4 O3 1.263(4) .
C4 Eu1 2.838(3) 3_666
C5 C6 1.383(4) .
C5 H5A 0.9300 .
C6 C7 1.380(4) .
C6 S1 1.772(3) .
C7 C8 1.382(4) .
C7 H7A 0.9300 .
C8 H8A 0.9300 .
C9 N1 1.320(5) .
C9 C10 1.398(6) .
C9 H9A 0.9300 .
C10 C11 1.361(6) .
C10 H10A 0.9300 .
C11 C12 1.390(6) .
C11 H11A 0.9300 .
C12 C19 1.416(5) .
C12 C13 1.425(5) .
C13 C14 1.340(6) .
C13 H13A 0.9300 .
C14 C15 1.431(5) .
C14 H14A 0.9300 .
C15 C16 1.391(5) .
C15 C20 1.406(5) .
C16 C17 1.355(6) .
C16 H16A 0.9300 .
C17 C18 1.398(5) .
C17 H17A 0.9300 .
C18 N2 1.322(4) .
C18 H18A 0.9300 .
C19 N1 1.358(4) .
C19 C20 1.436(5) .
C20 N2 1.364(4) .
Eu1 O7 2.380(2) 2_655
Eu1 O6 2.382(2) 2
Eu1 O2 2.425(2) .
Eu1 O4 2.456(2) 3_666
Eu1 O3 2.502(2) 3_666
Eu1 O8 2.505(2) .
Eu1 O1 2.536(2) .
Eu1 N2 2.643(3) .
Eu1 N1 2.662(3) .
Eu1 C4 2.838(3) 3_666
O3 Eu1 2.502(2) 3_666
O4 Eu1 2.456(2) 3_666
O5 S1 1.425(3) .
O6 S1 1.458(2) .
O6 Eu1 2.382(2) 2_545
O7 S1 1.459(2) .
O7 Eu1 2.380(2) 2_645
O8 H8C 0.938(19) .
O8 H8D 0.941(19) .
